data_7150386
loop_
_publ_author_name
'Cousin, David'
'Mann, John'
'Nieuwenhuyzen, Mark'
'van den Berg, Hendrik'

_publ_section_title
;
 A new approach to combretastatin D2.
;
_journal_issue 1
_journal_name_full 'Organic &amp; biomolecular chemistry'
_journal_page_first 54
_journal_page_last 62
_journal_paper_doi 10.1039/b513515j
_journal_volume 4
_journal_year 2006
_chemical_formula_sum 'C19 H18 O4'
_chemical_formula_weight 310.33
_chemical_name_systematic
;
?
;
_space_group_IT_number 61
_symmetry_cell_setting orthorhombic
_symmetry_space_group_name_Hall '-P 2ac 2ab'
_symmetry_space_group_name_H-M 'P b c a'
_atom_sites_solution_hydrogens geom
_atom_sites_solution_primary direct
_atom_sites_solution_secondary difmap
_audit_creation_method SHELXL-97
_cell_angle_alpha 90.00
_cell_angle_beta 90.00
_cell_angle_gamma 90.00
_cell_formula_units_Z 8
_cell_length_a 13.47(5)
_cell_length_b 10.86(4)
_cell_length_c 21.40(10)
_cell_measurement_temperature 153(2)
_cell_volume 3130(2)
_computing_cell_refinement 'Bruker SMART'
_computing_data_collection 'Bruker SMART'
_computing_data_reduction 'Bruker SAINT'
_computing_molecular_graphics 'Bruker SHELXTL'
_computing_publication_material 'Bruker SHELXTL'
_computing_structure_refinement 'SHELXL-97 (Sheldrick, 1997)'
_computing_structure_solution 'SHELXS-97 (Sheldrick, 1990)'
_diffrn_ambient_temperature 153(2)
_diffrn_measured_fraction_theta_full 0.986
_diffrn_measured_fraction_theta_max 0.986
_diffrn_measurement_device_type 'CCD area detector'
_diffrn_measurement_method 'phi and omega scans'
_diffrn_radiation_monochromator graphite
_diffrn_radiation_source 'fine-focus sealed tube'
_diffrn_radiation_type MoK\a
_diffrn_radiation_wavelength 0.71073
_diffrn_reflns_av_R_equivalents 0.3716
_diffrn_reflns_av_sigmaI/netI 0.4081
_diffrn_reflns_limit_h_max 14
_diffrn_reflns_limit_h_min -13
_diffrn_reflns_limit_k_max 10
_diffrn_reflns_limit_k_min -11
_diffrn_reflns_limit_l_max 8
_diffrn_reflns_limit_l_min -23
_diffrn_reflns_number 5614
_diffrn_reflns_theta_full 22.50
_diffrn_reflns_theta_max 22.50
_diffrn_reflns_theta_min 1.90
_exptl_absorpt_coefficient_mu 0.092
_exptl_absorpt_correction_type none
_exptl_crystal_colour colourless
_exptl_crystal_density_diffrn 1.316
_exptl_crystal_density_meas ?
_exptl_crystal_density_method .
_exptl_crystal_description needle
_exptl_crystal_F_000 1312
_exptl_crystal_size_max 0.38
_exptl_crystal_size_mid 0.08
_exptl_crystal_size_min 0.08
_refine_diff_density_max 0.377
_refine_diff_density_min -0.342
_refine_diff_density_rms 0.102
_refine_ls_extinction_coef 0.051(5)
_refine_ls_extinction_expression Fc^*^=kFc[1+0.001xFc^2^\l^3^/sin(2\q)]^-1/4^
_refine_ls_extinction_method SHELXL
_refine_ls_goodness_of_fit_ref 0.843
_refine_ls_hydrogen_treatment geom
_refine_ls_matrix_type full
_refine_ls_number_parameters 209
_refine_ls_number_reflns 2022
_refine_ls_number_restraints 6
_refine_ls_restrained_S_all 0.846
_refine_ls_R_factor_all 0.3103
_refine_ls_R_factor_gt 0.1041
_refine_ls_shift/su_max 0.001
_refine_ls_shift/su_mean 0.000
_refine_ls_structure_factor_coef Fsqd
_refine_ls_weighting_details 'calc w=1/[\s^2^(Fo^2^)+(0.1056P)^2^+0.0000P] where P=(Fo^2^+2Fc^2^)/3'
_refine_ls_weighting_scheme calc
_refine_ls_wR_factor_gt 0.2006
_refine_ls_wR_factor_ref 0.2935
_reflns_number_gt 498
_reflns_number_total 2022
_reflns_threshold_expression >2sigma(I)
_cod_data_source_file b513515j.txt
_cod_data_source_block d1m
_cod_depositor_comments
;
The following automatic conversions were performed:
'_symmetry_cell_setting' value 'Orthorhombic' changed to 'orthorhombic'
according to '/home/saulius/struct/CIF-dictionaries/cif_core.dic'
dictionary named 'cif_core.dic' version 2.4.1 from 2010-06-29.

Automatic conversion script
Id: cif_fix_enum 1527 2010-12-29 10:47:43Z saulius 
;
_cod_original_cell_volume 3132(22)
_cod_original_sg_symbol_H-M Pbca
_cod_database_code 7150386

loop_
_symmetry_equiv_pos_as_xyz
'x, y, z'
'-x+1/2, -y, z+1/2'
'-x, y+1/2, -z+1/2'
'x+1/2, -y+1/2, -z'
'-x, -y, -z'
'x-1/2, y, -z-1/2'
'x, -y-1/2, z-1/2'
'-x-1/2, y-1/2, z'

loop_
_atom_site_label
_atom_site_type_symbol
_atom_site_fract_x
_atom_site_fract_y
_atom_site_fract_z
_atom_site_U_iso_or_equiv
_atom_site_adp_type
_atom_site_occupancy
_atom_site_symmetry_multiplicity
_atom_site_calc_flag
_atom_site_refinement_flags
_atom_site_disorder_assembly
_atom_site_disorder_group
O1 O 0.1310(7) 0.3966(8) 0.6807(4) 0.064(3) Uani 1 1 d . . .
C2 C 0.1350(11) 0.3311(14) 0.6235(6) 0.059(4) Uani 1 1 d . . .
C3 C 0.1517(9) 0.3990(12) 0.5684(6) 0.060(4) Uani 1 1 d . . .
H3A H 0.1486 0.4864 0.5679 0.072 Uiso 1 1 calc R . .
C4 C 0.1731(10) 0.3304(13) 0.5139(6) 0.059(4) Uani 1 1 d . . .
H4A H 0.1864 0.3727 0.4760 0.071 Uiso 1 1 calc R . .
C5 C 0.1751(10) 0.2046(13) 0.5146(6) 0.056(4) Uani 1 1 d . . .
C6 C 0.1486(9) 0.1383(11) 0.5687(5) 0.050(4) Uani 1 1 d . . .
H6A H 0.1456 0.0509 0.5687 0.060 Uiso 1 1 calc R . .
C7 C 0.1262(9) 0.2084(14) 0.6235(6) 0.059(4) Uani 1 1 d . . .
H7A H 0.1049 0.1673 0.6603 0.071 Uiso 1 1 calc R . .
C8 C 0.2175(11) 0.1360(13) 0.4612(6) 0.064(4) Uani 1 1 d . . .
H8A H 0.1762 0.0787 0.4401 0.076 Uiso 1 1 calc R . .
C9 C 0.3112(13) 0.1503(14) 0.4408(6) 0.078(5) Uani 1 1 d . . .
H9A H 0.3315 0.1037 0.4055 0.094 Uiso 1 1 calc R . .
C10 C 0.3871(10) 0.2361(12) 0.4705(5) 0.064(4) Uani 1 1 d U . .
H10A H 0.4494 0.2364 0.4460 0.076 Uiso 1 1 calc R . .
H10B H 0.3610 0.3212 0.4724 0.076 Uiso 1 1 calc R . .
O11 O 0.4051(6) 0.1886(8) 0.5337(4) 0.058(3) Uani 1 1 d . . .
C12 C 0.4531(12) 0.2748(16) 0.5715(7) 0.070(5) Uani 1 1 d . . .
O12 O 0.4691(8) 0.3780(9) 0.5555(4) 0.072(3) Uani 1 1 d . . .
C13 C 0.4769(10) 0.2137(11) 0.6338(5) 0.058(4) Uani 1 1 d . . .
H13A H 0.5368 0.1617 0.6293 0.070 Uiso 1 1 calc R . .
H13B H 0.4210 0.1601 0.6465 0.070 Uiso 1 1 calc R . .
C14 C 0.4952(9) 0.3127(12) 0.6849(5) 0.061(4) Uani 1 1 d . . .
H14A H 0.5284 0.2724 0.7208 0.074 Uiso 1 1 calc R . .
H14B H 0.5419 0.3746 0.6679 0.074 Uiso 1 1 calc R . .
C15 C 0.4039(10) 0.3805(13) 0.7094(6) 0.055(4) Uani 1 1 d . . .
C16 C 0.4083(10) 0.4685(13) 0.7551(6) 0.061(4) Uani 1 1 d . . .
H16A H 0.4716 0.4875 0.7722 0.073 Uiso 1 1 calc R . .
C17 C 0.3270(11) 0.5317(13) 0.7782(6) 0.062(4) Uani 1 1 d . . .
H17A H 0.3338 0.5895 0.8112 0.074 Uiso 1 1 calc R . .
C18 C 0.2365(11) 0.5082(14) 0.7518(7) 0.057(4) Uani 1 1 d . . .
C19 C 0.2273(10) 0.4170(14) 0.7050(6) 0.054(4) Uani 1 1 d . . .
C20 C 0.3116(12) 0.3576(13) 0.6842(6) 0.064(4) Uani 1 1 d . . .
H20A H 0.3059 0.2991 0.6514 0.077 Uiso 1 1 calc R . .
O21 O 0.1467(7) 0.5624(8) 0.7686(3) 0.064(3) Uani 1 1 d . . .
C22 C 0.1504(10) 0.6495(12) 0.8195(5) 0.070(4) Uani 1 1 d . . .
H22A H 0.0836 0.6819 0.8274 0.105 Uiso 1 1 calc R . .
H22B H 0.1949 0.7175 0.8085 0.105 Uiso 1 1 calc R . .
H22C H 0.1751 0.6084 0.8572 0.105 Uiso 1 1 calc R . .

loop_
_atom_site_aniso_label
_atom_site_aniso_U_11
_atom_site_aniso_U_22
_atom_site_aniso_U_33
_atom_site_aniso_U_23
_atom_site_aniso_U_13
_atom_site_aniso_U_12
O1 0.059(7) 0.089(8) 0.044(6) -0.017(5) 0.002(5) 0.000(6)
C2 0.074(11) 0.059(11) 0.045(9) 0.001(8) 0.004(8) -0.007(9)
C3 0.063(10) 0.061(10) 0.057(10) -0.010(8) 0.002(8) -0.010(8)
C4 0.075(11) 0.057(10) 0.045(9) 0.000(8) -0.008(7) 0.009(9)
C5 0.073(11) 0.051(10) 0.044(9) -0.006(8) 0.000(7) -0.016(9)
C6 0.062(10) 0.044(8) 0.044(9) -0.007(8) -0.007(8) -0.006(8)
C7 0.048(10) 0.079(12) 0.051(9) 0.015(9) 0.012(7) -0.002(9)
C8 0.080(12) 0.072(11) 0.039(9) -0.006(8) -0.012(8) -0.002(10)
C9 0.097(13) 0.095(13) 0.042(9) 0.000(8) -0.001(10) 0.005(11)
C10 0.076(8) 0.079(8) 0.035(6) 0.020(6) -0.010(6) 0.005(7)
O11 0.059(6) 0.074(7) 0.040(5) 0.006(5) 0.003(5) 0.003(6)
C12 0.075(13) 0.086(13) 0.050(11) -0.002(11) 0.014(8) 0.015(12)
O12 0.091(8) 0.075(7) 0.050(6) 0.002(6) -0.002(5) 0.006(7)
C13 0.065(10) 0.059(10) 0.050(9) 0.007(8) -0.012(7) 0.011(8)
C14 0.063(11) 0.078(11) 0.044(9) -0.007(8) -0.005(7) 0.018(9)
C15 0.030(9) 0.086(12) 0.050(9) -0.006(8) -0.003(8) 0.012(9)
C16 0.051(10) 0.093(12) 0.040(9) 0.005(9) -0.007(8) -0.008(10)
C17 0.057(10) 0.088(12) 0.041(9) 0.010(8) -0.007(8) -0.003(10)
C18 0.054(11) 0.068(11) 0.049(10) 0.022(9) 0.014(9) 0.005(9)
C19 0.040(10) 0.083(12) 0.039(9) 0.006(8) 0.005(7) 0.005(9)
C20 0.075(12) 0.074(11) 0.044(9) -0.002(8) 0.011(9) -0.001(10)
O21 0.071(7) 0.086(7) 0.035(5) -0.013(5) -0.002(5) -0.011(6)
C22 0.082(11) 0.082(11) 0.046(8) -0.028(8) 0.001(8) 0.004(9)

loop_
_atom_type_symbol
_atom_type_description
_atom_type_scat_dispersion_real
_atom_type_scat_dispersion_imag
_atom_type_scat_source
C C 0.0033 0.0016 'International Tables Vol C Tables 4.2.6.8 and 6.1.1.4'
H H 0.0000 0.0000 'International Tables Vol C Tables 4.2.6.8 and 6.1.1.4'
O O 0.0106 0.0060 'International Tables Vol C Tables 4.2.6.8 and 6.1.1.4'

loop_
_geom_angle_atom_site_label_1
_geom_angle_atom_site_label_2
_geom_angle_atom_site_label_3
_geom_angle
_geom_angle_site_symmetry_1
_geom_angle_site_symmetry_3
_geom_angle_publ_flag
C19 O1 C2 111.2(11) . . ?
C7 C2 C3 122.3(14) . . ?
C7 C2 O1 119.8(13) . . ?
C3 C2 O1 117.8(13) . . ?
C2 C3 C4 116.6(13) . . ?
C5 C4 C3 121.5(13) . . ?
C4 C5 C6 121.0(13) . . ?
C4 C5 C8 120.2(13) . . ?
C6 C5 C8 118.4(13) . . ?
C5 C6 C7 117.1(12) . . ?
C2 C7 C6 120.7(13) . . ?
C9 C8 C5 123.7(14) . . ?
C8 C9 C10 124.4(14) . . ?
O11 C10 C9 106.3(10) . . ?
C12 O11 C10 112.0(11) . . ?
O12 C12 O11 123.3(15) . . ?
O12 C12 C13 128.5(16) . . ?
O11 C12 C13 108.2(14) . . ?
C12 C13 C14 110.4(12) . . ?
C15 C14 C13 116.7(11) . . ?
C16 C15 C20 116.4(14) . . ?
C16 C15 C14 123.2(14) . . ?
C20 C15 C14 120.3(13) . . ?
C15 C16 C17 124.5(14) . . ?
C18 C17 C16 117.8(14) . . ?
C17 C18 O21 126.1(15) . . ?
C17 C18 C19 120.1(14) . . ?
O21 C18 C19 113.7(14) . . ?
C20 C19 C18 118.9(14) . . ?
C20 C19 O1 124.3(14) . . ?
C18 C19 O1 116.8(13) . . ?
C15 C20 C19 122.1(14) . . ?
C18 O21 C22 116.2(11) . . ?

loop_
_geom_bond_atom_site_label_1
_geom_bond_atom_site_label_2
_geom_bond_distance
_geom_bond_site_symmetry_2
_geom_bond_publ_flag
O1 C19 1.415(15) . ?
O1 C2 1.416(14) . ?
C2 C7 1.339(16) . ?
C2 C3 1.409(16) . ?
C3 C4 1.413(15) . ?
C4 C5 1.367(16) . ?
C5 C6 1.409(15) . ?
C5 C8 1.479(17) . ?
C6 C7 1.431(16) . ?
C8 C9 1.345(17) . ?
C9 C10 1.522(17) . ?
C10 O11 1.468(13) . ?
O11 C12 1.396(17) . ?
C12 O12 1.192(16) . ?
C12 C13 1.524(18) . ?
C13 C14 1.554(15) . ?
C14 C15 1.526(16) . ?
C15 C16 1.369(16) . ?
C15 C20 1.378(16) . ?
C16 C17 1.384(16) . ?
C17 C18 1.367(16) . ?
C18 O21 1.393(14) . ?
C18 C19 1.415(17) . ?
C19 C20 1.380(16) . ?
O21 C22 1.445(13) . ?

loop_
_cod_related_entry_id
_cod_related_entry_database
_cod_related_entry_code
1 ChemSpider 9111037
